data_7100145
loop_
_publ_author_name
'L. Barbour'
'Liliana Dobrzanska'
'Helgard G. Raubenheimer'

_publ_section_title
;
Borromean sheets assembled by self-supporting
argentophilic interactions
;
_journal_name_full 'Chemical Communications'
_journal_paper_doi 10.1039/b505784a
_journal_year 2005
_chemical_formula_sum 'C24 H27 Ag B3 F6 N6'
_chemical_formula_weight 653.82
_chemical_name_common 1
_space_group_IT_number 147
_symmetry_cell_setting trigonal
_symmetry_space_group_name_Hall '-P 3'
_symmetry_space_group_name_H-M 'P -3'
_cell_angle_alpha 90.00
_cell_angle_beta 90.00
_cell_angle_gamma 120.00
_cell_formula_units_Z 2
_cell_length_a 13.9626(5)
_cell_length_b 13.9626(5)
_cell_length_c 7.4577(5)
_cell_measurement_temperature 100(2)
_cell_volume 1259.12(11)
_diffrn_ambient_temperature 100(2)
_exptl_crystal_density_diffrn 1.725
_cod_database_code 7100145

loop_
_symmetry_equiv_pos_as_xyz
'x, y, z'
'-y, x-y, z'
'-x+y, -x, z'
'-x, -y, -z'
'y, -x+y, -z'
'x-y, x, -z'

loop_
_atom_site_label
_atom_site_type_symbol
_atom_site_fract_x
_atom_site_fract_y
_atom_site_fract_z
_atom_site_U_iso_or_equiv
_atom_site_adp_type
_atom_site_occupancy
_atom_site_symmetry_multiplicity
_atom_site_calc_flag
_atom_site_refinement_flags
_atom_site_disorder_assembly
_atom_site_disorder_group
Ag1 Ag 0.0000 0.0000 0.29472(2) 0.01969(8) Uani 1 3 d S . .
C1 C 0.20510(14) 0.27146(14) 0.1525(2) 0.0264(3) Uani 1 1 d . A 3
H1A H 0.1245 0.2283 0.1403 0.040 Uiso 1 1 calc R A 3
H1B H 0.2385 0.2985 0.0343 0.040 Uiso 1 1 calc R A 3
H1C H 0.2252 0.3344 0.2323 0.040 Uiso 1 1 calc R A 3
B1B B 0.6667 0.3333 -0.069(6) 0.084(12) Uani 0.378(4) 3 d SP . 2
C2 C 0.24616(13) 0.20033(13) 0.22887(19) 0.0210(3) Uani 1 1 d . A 3
N3 N 0.18387(11) 0.09729(11) 0.28674(18) 0.0208(3) Uani 1 1 d . A 3
C4 C 0.25659(14) 0.06400(15) 0.3467(2) 0.0247(3) Uani 1 1 d . A 3
H4 H 0.2357 -0.0065 0.3962 0.030 Uiso 1 1 calc R A 3
C5 C 0.36193(15) 0.14714(15) 0.3243(2) 0.0285(4) Uani 1 1 d . A 3
H5 H 0.4276 0.1463 0.3544 0.034 Uiso 1 1 calc R A 3
N6 N 0.35442(11) 0.23324(12) 0.24862(18) 0.0251(3) Uani 1 1 d . A 3
C7 C 0.44783(14) 0.34313(16) 0.2070(2) 0.0324(4) Uani 1 1 d . A 3
H7A H 0.4303 0.3720 0.0981 0.039 Uiso 1 1 calc R A 3
H7B H 0.5139 0.3367 0.1809 0.039 Uiso 1 1 calc R A 3
C8 C 0.47411(13) 0.42448(15) 0.3597(2) 0.0277(4) Uani 1 1 d . A 3
C9 C 0.46241(14) 0.51658(15) 0.3377(2) 0.0313(4) Uani 1 1 d . . 3
H9 H 0.4366 0.5283 0.2266 0.038 Uiso 1 1 calc R . 3
C10 C 0.51186(15) 0.40794(15) 0.5233(3) 0.0311(4) Uani 1 1 d . . 3
H10 H 0.5201 0.3450 0.5399 0.037 Uiso 1 1 calc R . 3
F1A F 0.6667 0.3333 -0.2697(5) 0.0419(9) Uani 0.622(4) 3 d SP . 1
F2A F 0.67253(17) 0.43064(14) -0.0197(3) 0.0354(6) Uani 0.622(4) 1 d P . 1
F1B F 0.7200(3) 0.4427(3) -0.1276(6) 0.0461(12) Uani 0.378(4) 1 d P . 2
F2B F 0.6667 0.3333 0.1201(8) 0.0389(14) Uani 0.378(4) 3 d SP . 2
B1A B 0.6667 0.3333 -0.0803(14) 0.019(2) Uani 0.622(4) 3 d SP . 1

loop_
_atom_site_aniso_label
_atom_site_aniso_U_11
_atom_site_aniso_U_22
_atom_site_aniso_U_33
_atom_site_aniso_U_23
_atom_site_aniso_U_13
_atom_site_aniso_U_12
Ag1 0.01882(9) 0.01882(9) 0.02141(12) 0.000 0.000 0.00941(5)
C1 0.0284(8) 0.0248(8) 0.0237(8) 0.0019(6) -0.0011(6) 0.0116(7)
B1B 0.061(16) 0.061(16) 0.13(4) 0.000 0.000 0.030(8)
C2 0.0199(7) 0.0243(8) 0.0160(7) -0.0031(6) 0.0000(5) 0.0089(6)
N3 0.0204(6) 0.0231(6) 0.0190(6) -0.0018(5) -0.0017(5) 0.0108(5)
C4 0.0261(8) 0.0291(8) 0.0219(7) -0.0018(6) -0.0029(6) 0.0162(7)
C5 0.0243(8) 0.0385(10) 0.0258(8) -0.0060(7) -0.0051(6) 0.0181(7)
N6 0.0186(6) 0.0285(7) 0.0224(7) -0.0036(5) 0.0005(5) 0.0075(6)
C7 0.0214(8) 0.0332(9) 0.0272(8) -0.0025(7) 0.0047(7) 0.0021(7)
C8 0.0154(7) 0.0298(8) 0.0257(8) -0.0003(7) 0.0019(6) 0.0021(6)
C9 0.0225(8) 0.0329(9) 0.0255(8) 0.0028(7) -0.0038(6) 0.0042(7)
C10 0.0237(8) 0.0284(9) 0.0327(9) 0.0014(7) -0.0026(7) 0.0065(7)
F1A 0.0448(13) 0.0448(13) 0.0362(19) 0.000 0.000 0.0224(7)
F2A 0.0331(10) 0.0257(9) 0.0494(13) -0.0010(8) -0.0002(9) 0.0161(8)
F1B 0.0383(19) 0.0328(17) 0.066(3) 0.0088(16) -0.0047(19) 0.0169(15)
F2B 0.0337(19) 0.0337(19) 0.049(4) 0.000 0.000 0.0169(9)
B1A 0.016(3) 0.016(3) 0.027(4) 0.000 0.000 0.0079(17)

loop_
_geom_bond_atom_site_label_1
_geom_bond_atom_site_label_2
_geom_bond_distance
_geom_bond_site_symmetry_2
_geom_bond_publ_flag
Ag1 N3 2.2254(13) . ?
Ag1 N3 2.2254(13) 3 ?
Ag1 N3 2.2254(13) 2 ?
Ag1 Ag1 3.0619(4) 4_556 ?
C1 C2 1.486(2) . ?
B1B F2B 1.41(5) . ?
B1B F1B 1.393(15) 3_665 ?
B1B F1B 1.393(15) 2_655 ?
B1B F1B 1.393(15) . ?
C2 N3 1.327(2) . ?
C2 N6 1.350(2) . ?
N3 C4 1.385(2) . ?
C4 C5 1.353(3) . ?
C5 N6 1.379(2) . ?
N6 C7 1.466(2) . ?
C7 C8 1.518(2) . ?
C8 C9 1.385(3) . ?
C8 C10 1.393(3) . ?
C9 C10 1.391(3) 4_666 ?
C10 C9 1.391(3) 4_666 ?
F1A B1A 1.412(11) . ?
F2A B1A 1.395(4) . ?
B1A F2A 1.395(4) 3_665 ?
B1A F2A 1.395(4) 2_655 ?
